data_7246394
loop_
_publ_author_name
'Li, Chengpeng'
'Kiefel, Milton J.'

_publ_section_title
;
 Facile dione protection to
 benzo[1,2-<i>b</i>:6,5-<i>b</i>']dithiophene-4,5-dione (BDTD) in
 triggering ultraviolet emission - A new member of the emissive
 3,3'-bridged dithiophenes.
;
_journal_issue 7
_journal_name_full 'RSC advances'
_journal_page_first 4713
_journal_page_last 4720
_journal_paper_doi 10.1039/d2ra07492c
_journal_volume 13
_journal_year 2023
_chemical_formula_moiety 'C14 H12 O4 S2'
_chemical_formula_sum 'C14 H12 O4 S2'
_chemical_formula_weight 308.36
_space_group_crystal_system monoclinic
_space_group_IT_number 14
_space_group_name_Hall '-P 2ybc'
_space_group_name_H-M_alt 'P 1 21/c 1'
_atom_sites_solution_hydrogens geom
_atom_sites_solution_primary dual
_audit_creation_date 2020-12-09
_audit_creation_method
;
Olex2 1.3
(compiled 2020.11.12 svn.r5f609507 for OlexSys, GUI svn.r6226)
;
_audit_update_record
;
2021-06-16 deposited with the CCDC.	2023-01-25 downloaded from the CCDC.
;
_cell_angle_alpha 90
_cell_angle_beta 103.512(2)
_cell_angle_gamma 90
_cell_formula_units_Z 4
_cell_length_a 11.3942(2)
_cell_length_b 8.4872(2)
_cell_length_c 13.8579(3)
_cell_measurement_reflns_used 3793
_cell_measurement_temperature 149.99(10)
_cell_measurement_theta_max 73.8980
_cell_measurement_theta_min 3.9660
_cell_volume 1303.03(5)
_computing_cell_refinement 'CrysAlisPro 1.171.39.46 (Rigaku OD, 2018)'
_computing_data_collection 'CrysAlisPro 1.171.39.46 (Rigaku OD, 2018)'
_computing_data_reduction 'CrysAlisPro 1.171.39.46 (Rigaku OD, 2018)'
_computing_molecular_graphics 'Olex2 1.3 (Dolomanov et al., 2009)'
_computing_publication_material 'Olex2 1.3 (Dolomanov et al., 2009)'
_computing_structure_refinement 'SHELXL 2018/3 (Sheldrick, 2015)'
_computing_structure_solution 'SHELXT 2018/2 (Sheldrick, 2018)'
_diffrn_ambient_environment N~2~
_diffrn_ambient_temperature 149.99(10)
_diffrn_detector 'CCD plate'
_diffrn_detector_area_resol_mean 5.2913
_diffrn_detector_type AtlasS2
_diffrn_measured_fraction_theta_full 1.000
_diffrn_measured_fraction_theta_max 0.966
_diffrn_measurement_details
;
List of Runs (angles in degrees, time in seconds):

  # Type    Start    End  Width  t~exp~   \w     \q     \k     \f   Frames
#--------------------------------------------------------------------------
  1  \w   -107.00 -17.00   1.00    1.00    --  -41.14 -57.00 120.00   90
  2  \w    -59.00  32.00   1.00    1.00    --  -41.14  57.00 -90.00   91
  3  \w     24.00  60.00   1.00    1.00    --   41.14 -57.00 -90.00   36
  4  \w     91.00 137.00   1.00    3.00    --  107.79  61.00   0.00   46
  5  \w     89.00 161.00   1.00    3.00    --  107.79  30.00 150.00   72
  6  \w     55.00 101.00   1.00    3.00    --  107.79-125.00-180.00   46
  7  \w     82.00 150.00   1.00    3.00    --  107.79  45.00-150.00   68
  8  \w     36.00 137.00   1.00    3.00    --  107.79 -61.00 120.00  101
  9  \w    100.00 174.00   1.00    3.00    --  107.79  88.00-136.00   74
 10  \w     37.00  64.00   1.00    3.00    --  107.79-125.00  90.00   27
;
_diffrn_measurement_device 'four-circle diffractometer'
_diffrn_measurement_device_type 'SuperNova, Dual, Cu at home/near, AtlasS2'
_diffrn_measurement_method '\w scans'
_diffrn_orient_matrix_type 'CrysAlisPro convention (1999,Acta A55,543-557)'
_diffrn_orient_matrix_UB_11 0.0670537000
_diffrn_orient_matrix_UB_12 -0.1586838000
_diffrn_orient_matrix_UB_13 0.0188822000
_diffrn_orient_matrix_UB_21 0.0408482000
_diffrn_orient_matrix_UB_22 0.0401382000
_diffrn_orient_matrix_UB_23 0.1111750000
_diffrn_orient_matrix_UB_31 -0.1147422000
_diffrn_orient_matrix_UB_32 -0.0788017000
_diffrn_orient_matrix_UB_33 0.0183235000
_diffrn_radiation_monochromator mirror
_diffrn_radiation_probe x-ray
_diffrn_radiation_type 'Cu K\a'
_diffrn_radiation_wavelength 1.54184
_diffrn_reflns_av_R_equivalents 0.0186
_diffrn_reflns_av_unetI/netI 0.0241
_diffrn_reflns_Laue_measured_fraction_full 1.000
_diffrn_reflns_Laue_measured_fraction_max 0.966
_diffrn_reflns_limit_h_max 12
_diffrn_reflns_limit_h_min -13
_diffrn_reflns_limit_k_max 10
_diffrn_reflns_limit_k_min -10
_diffrn_reflns_limit_l_max 17
_diffrn_reflns_limit_l_min -16
_diffrn_reflns_number 4951
_diffrn_reflns_point_group_measured_fraction_full 1.000
_diffrn_reflns_point_group_measured_fraction_max 0.966
_diffrn_reflns_theta_full 67.684
_diffrn_reflns_theta_max 74.093
_diffrn_reflns_theta_min 3.990
_diffrn_source 'micro-focus sealed X-ray tube'
_diffrn_source_type 'SuperNova (Cu) X-ray Source'
_exptl_absorpt_coefficient_mu 3.813
_exptl_absorpt_correction_T_max 1.00000
_exptl_absorpt_correction_T_min 0.73088
_exptl_absorpt_correction_type multi-scan
_exptl_absorpt_process_details
;
CrysAlisPro 1.171.39.46 (Rigaku Oxford Diffraction, 2018)
Empirical absorption correction using spherical harmonics,
 implemented in SCALE3 ABSPACK scaling algorithm.
;
_exptl_crystal_colour colourless
_exptl_crystal_colour_primary colourless
_exptl_crystal_density_diffrn 1.572
_exptl_crystal_description block
_exptl_crystal_F_000 640
_exptl_crystal_preparation Luminescent
_refine_diff_density_max 0.375
_refine_diff_density_min -0.229
_refine_diff_density_rms 0.054
_refine_ls_extinction_method none
_refine_ls_goodness_of_fit_ref 1.058
_refine_ls_hydrogen_treatment constr
_refine_ls_matrix_type full
_refine_ls_number_parameters 181
_refine_ls_number_reflns 2566
_refine_ls_number_restraints 0
_refine_ls_restrained_S_all 1.058
_refine_ls_R_factor_all 0.0293
_refine_ls_R_factor_gt 0.0282
_refine_ls_shift/su_max 0.000
_refine_ls_shift/su_mean 0.000
_refine_ls_structure_factor_coef Fsqd
_refine_ls_weighting_details 'w=1/[\s^2^(Fo^2^)+(0.0337P)^2^+0.6584P] where P=(Fo^2^+2Fc^2^)/3'
_refine_ls_weighting_scheme calc
_refine_ls_wR_factor_gt 0.0703
_refine_ls_wR_factor_ref 0.0712
_reflns_Friedel_coverage 0.000
_reflns_number_gt 2451
_reflns_number_total 2566
_reflns_threshold_expression 'I > 2\s(I)'
_cod_data_source_file d2ra07492c2.cif
_cod_data_source_block a20112704a1179
_cod_database_code 7246394
_shelx_shelxl_version_number 2018/3
_chemical_oxdiff_formula CHONS
_chemical_oxdiff_usercomment SPOT-B-6
_shelx_space_group_comment
;
The symmetry employed for this shelxl refinement is uniquely defined
by the following loop, which should always be used as a source of
symmetry information in preference to the above space-group names.
They are only intended as comments.
;
_reflns_odcompleteness_completeness 99.96
_reflns_odcompleteness_iscentric 1
_reflns_odcompleteness_theta 66.97
_olex2_refinement_description
;
1. Fixed Uiso
 At 1.2 times of:
  All C(H) groups, All C(H,H) groups
2.a Secondary CH2 refined with riding coordinates:
 C00F(H00A,H00B), C00G(H00C,H00D), C00H(H00F,H00G), C00J(H00H,H00J)
2.b Aromatic/amide H refined with riding coordinates:
 C009(H009), C00E(H00E), C00I(H00I), C00K(H00K)
;
_olex2_submission_special_instructions 'No special instructions were received'
_oxdiff_exptl_absorpt_empirical_details
;
Empirical correction (ABSPACK) includes:
- Absorption correction using spherical harmonics
- Frame scaling
;
_oxdiff_exptl_absorpt_empirical_full_max 1.593
_oxdiff_exptl_absorpt_empirical_full_min 0.774

loop_
_space_group_symop_operation_xyz
'x, y, z'
'-x, y+1/2, -z+1/2'
'-x, -y, -z'
'x, -y-1/2, z-1/2'

loop_
_atom_site_label
_atom_site_type_symbol
_atom_site_fract_x
_atom_site_fract_y
_atom_site_fract_z
_atom_site_U_iso_or_equiv
_atom_site_adp_type
_atom_site_occupancy
_atom_site_site_symmetry_order
_atom_site_calc_flag
_atom_site_refinement_flags_posn
_atom_site_refinement_flags_adp
_atom_site_refinement_flags_occupancy
_atom_site_disorder_assembly
_atom_site_disorder_group
S001 S -0.00916(3) 0.62968(4) 0.39478(2) 0.01896(10) Uani 1 1 d . . . . .
S002 S 0.16643(3) 0.27855(4) 0.41966(3) 0.01992(10) Uani 1 1 d . . . . .
O003 O 0.29160(9) 0.85840(12) 0.22724(7) 0.0182(2) Uani 1 1 d . . . . .
O004 O 0.36350(9) 0.79361(12) 0.38895(7) 0.0180(2) Uani 1 1 d . . . . .
O005 O 0.26804(9) 0.54178(12) 0.16913(7) 0.0188(2) Uani 1 1 d . . . . .
O006 O 0.45248(9) 0.58032(13) 0.27036(7) 0.0194(2) Uani 1 1 d . . . . .
C007 C 0.16292(12) 0.73426(17) 0.32326(10) 0.0153(3) Uani 1 1 d . . . . .
C008 C 0.19553(12) 0.45617(16) 0.36946(10) 0.0158(3) Uani 1 1 d . . . . .
C009 C 0.08278(13) 0.86286(17) 0.32121(10) 0.0185(3) Uani 1 1 d . . . . .
H009 H 0.095189 0.962657 0.297727 0.022 Uiso 1 1 calc R U . . .
C00A C 0.32729(12) 0.57833(17) 0.26802(10) 0.0154(3) Uani 1 1 d . . . . .
C00B C 0.12542(12) 0.59953(17) 0.36142(10) 0.0158(3) Uani 1 1 d . . . . .
C00C C 0.28586(12) 0.74219(16) 0.29960(9) 0.0149(3) Uani 1 1 d . . . . .
C00D C 0.29405(12) 0.44521(17) 0.32872(10) 0.0159(3) Uani 1 1 d . . . . .
C00E C 0.34563(13) 0.29214(17) 0.33745(10) 0.0190(3) Uani 1 1 d . . . . .
H00E H 0.412833 0.264866 0.313771 0.023 Uiso 1 1 calc R U . . .
C00F C 0.52619(13) 0.63159(19) 0.36369(11) 0.0231(3) Uani 1 1 d . . . . .
H00A H 0.610468 0.631045 0.360900 0.028 Uiso 1 1 calc R U . . .
H00B H 0.516498 0.560263 0.415962 0.028 Uiso 1 1 calc R U . . .
C00G C 0.22672(13) 0.81407(19) 0.12934(10) 0.0215(3) Uani 1 1 d . . . . .
H00C H 0.233131 0.897103 0.082749 0.026 Uiso 1 1 calc R U . . .
H00D H 0.142009 0.799733 0.128418 0.026 Uiso 1 1 calc R U . . .
C00H C 0.27739(14) 0.66368(19) 0.09884(10) 0.0226(3) Uani 1 1 d . . . . .
H00F H 0.232863 0.633286 0.032960 0.027 Uiso 1 1 calc R U . . .
H00G H 0.361261 0.678808 0.097137 0.027 Uiso 1 1 calc R U . . .
C00I C -0.01452(13) 0.82320(18) 0.35766(11) 0.0207(3) Uani 1 1 d . . . . .
H00I H -0.076315 0.892533 0.361902 0.025 Uiso 1 1 calc R U . . .
C00J C 0.48937(13) 0.79490(19) 0.38566(11) 0.0221(3) Uani 1 1 d . . . . .
H00H H 0.538386 0.830270 0.448881 0.027 Uiso 1 1 calc R U . . .
H00J H 0.501541 0.866976 0.334557 0.027 Uiso 1 1 calc R U . . .
C00K C 0.28571(13) 0.18992(18) 0.38433(11) 0.0206(3) Uani 1 1 d . . . . .
H00K H 0.306684 0.084541 0.395941 0.025 Uiso 1 1 calc R U . . .

loop_
_atom_site_aniso_label
_atom_site_aniso_U_11
_atom_site_aniso_U_22
_atom_site_aniso_U_33
_atom_site_aniso_U_23
_atom_site_aniso_U_13
_atom_site_aniso_U_12
S001 0.01656(17) 0.02086(18) 0.02173(18) -0.00053(13) 0.00904(13) 0.00110(12)
S002 0.02254(19) 0.01566(18) 0.02379(18) 0.00281(13) 0.00992(14) -0.00039(12)
O003 0.0211(5) 0.0178(5) 0.0154(5) 0.0034(4) 0.0036(4) -0.0020(4)
O004 0.0171(5) 0.0215(5) 0.0148(5) -0.0022(4) 0.0027(4) -0.0029(4)
O005 0.0224(5) 0.0213(5) 0.0134(5) -0.0017(4) 0.0055(4) -0.0027(4)
O006 0.0137(5) 0.0255(5) 0.0206(5) 0.0006(4) 0.0070(4) 0.0010(4)
C007 0.0158(6) 0.0166(7) 0.0132(6) -0.0013(5) 0.0028(5) 0.0013(5)
C008 0.0173(6) 0.0153(6) 0.0155(6) 0.0002(5) 0.0051(5) -0.0009(5)
C009 0.0202(7) 0.0173(7) 0.0173(6) 0.0003(5) 0.0028(5) 0.0024(5)
C00A 0.0135(6) 0.0186(7) 0.0146(6) 0.0000(5) 0.0043(5) 0.0002(5)
C00B 0.0152(6) 0.0184(7) 0.0144(6) -0.0012(5) 0.0046(5) 0.0002(5)
C00C 0.0157(6) 0.0163(6) 0.0126(6) 0.0018(5) 0.0032(5) -0.0006(5)
C00D 0.0167(6) 0.0165(7) 0.0145(6) -0.0003(5) 0.0039(5) 0.0006(5)
C00E 0.0192(7) 0.0197(7) 0.0182(6) -0.0007(5) 0.0049(5) 0.0034(5)
C00F 0.0151(7) 0.0313(8) 0.0219(7) 0.0050(6) 0.0022(5) 0.0003(6)
C00G 0.0219(7) 0.0264(8) 0.0147(6) 0.0049(6) 0.0011(5) -0.0008(6)
C00H 0.0265(8) 0.0289(8) 0.0132(6) 0.0019(6) 0.0059(5) -0.0031(6)
C00I 0.0197(7) 0.0208(7) 0.0213(7) -0.0012(6) 0.0044(5) 0.0057(6)
C00J 0.0157(7) 0.0294(8) 0.0199(7) 0.0002(6) 0.0015(5) -0.0054(6)
C00K 0.0229(7) 0.0161(7) 0.0225(7) -0.0001(5) 0.0046(5) 0.0032(5)

loop_
_atom_type_symbol
_atom_type_description
_atom_type_scat_dispersion_real
_atom_type_scat_dispersion_imag
_atom_type_scat_source
C C 0.0181 0.0091 'International Tables Vol C Tables 4.2.6.8 and 6.1.1.4'
H H 0.0000 0.0000 'International Tables Vol C Tables 4.2.6.8 and 6.1.1.4'
O O 0.0492 0.0322 'International Tables Vol C Tables 4.2.6.8 and 6.1.1.4'
S S 0.3331 0.5567 'International Tables Vol C Tables 4.2.6.8 and 6.1.1.4'

loop_
_geom_angle_atom_site_label_1
_geom_angle_atom_site_label_2
_geom_angle_atom_site_label_3
_geom_angle
_geom_angle_site_symmetry_1
_geom_angle_site_symmetry_3
_geom_angle_publ_flag
C00I S001 C00B 91.90(7) . . ?
C00K S002 C008 91.62(7) . . ?
C00C O003 C00G 112.78(11) . . ?
C00C O004 C00J 113.42(10) . . ?
C00A O005 C00H 113.81(11) . . ?
C00A O006 C00F 113.42(10) . . ?
C009 C007 C00C 125.84(13) . . ?
C00B C007 C009 113.11(12) . . ?
C00B C007 C00C 120.60(12) . . ?
C00B C008 S002 127.74(10) . . ?
C00D C008 S002 111.07(11) . . ?
C00D C008 C00B 121.05(13) . . ?
C007 C009 H009 123.9 . . ?
C00I C009 C007 112.20(13) . . ?
C00I C009 H009 123.9 . . ?
O005 C00A O006 105.94(10) . . ?
O005 C00A C00C 111.07(11) . . ?
O005 C00A C00D 104.54(11) . . ?
O006 C00A C00C 110.52(11) . . ?
O006 C00A C00D 112.22(11) . . ?
C00D C00A C00C 112.24(11) . . ?
C007 C00B S001 110.96(10) . . ?
C007 C00B C008 121.06(12) . . ?
C008 C00B S001 127.99(11) . . ?
O003 C00C C007 112.45(11) . . ?
O003 C00C C00A 110.72(10) . . ?
O004 C00C O003 106.38(11) . . ?
O004 C00C C007 104.22(10) . . ?
O004 C00C C00A 110.61(11) . . ?
C007 C00C C00A 112.12(11) . . ?
C008 C00D C00A 120.97(12) . . ?
C008 C00D C00E 112.91(13) . . ?
C00E C00D C00A 125.45(12) . . ?
C00D C00E H00E 123.8 . . ?
C00K C00E C00D 112.37(13) . . ?
C00K C00E H00E 123.8 . . ?
O006 C00F H00A 109.8 . . ?
O006 C00F H00B 109.8 . . ?
O006 C00F C00J 109.31(12) . . ?
H00A C00F H00B 108.3 . . ?
C00J C00F H00A 109.8 . . ?
C00J C00F H00B 109.8 . . ?
O003 C00G H00C 109.7 . . ?
O003 C00G H00D 109.7 . . ?
O003 C00G C00H 110.00(12) . . ?
H00C C00G H00D 108.2 . . ?
C00H C00G H00C 109.7 . . ?
C00H C00G H00D 109.7 . . ?
O005 C00H C00G 109.01(11) . . ?
O005 C00H H00F 109.9 . . ?
O005 C00H H00G 109.9 . . ?
C00G C00H H00F 109.9 . . ?
C00G C00H H00G 109.9 . . ?
H00F C00H H00G 108.3 . . ?
S001 C00I H00I 124.1 . . ?
C009 C00I S001 111.83(11) . . ?
C009 C00I H00I 124.1 . . ?
O004 C00J C00F 109.03(12) . . ?
O004 C00J H00H 109.9 . . ?
O004 C00J H00J 109.9 . . ?
C00F C00J H00H 109.9 . . ?
C00F C00J H00J 109.9 . . ?
H00H C00J H00J 108.3 . . ?
S002 C00K H00K 124.0 . . ?
C00E C00K S002 112.03(11) . . ?
C00E C00K H00K 124.0 . . ?

loop_
_geom_bond_atom_site_label_1
_geom_bond_atom_site_label_2
_geom_bond_distance
_geom_bond_site_symmetry_2
_geom_bond_publ_flag
S001 C00B 1.7210(14) . ?
S001 C00I 1.7180(16) . ?
S002 C008 1.7245(14) . ?
S002 C00K 1.7215(15) . ?
O003 C00C 1.4189(16) . ?
O003 C00G 1.4353(17) . ?
O004 C00C 1.4123(16) . ?
O004 C00J 1.4455(17) . ?
O005 C00A 1.4134(16) . ?
O005 C00H 1.4420(18) . ?
O006 C00A 1.4193(16) . ?
O006 C00F 1.4352(18) . ?
C007 C009 1.4190(19) . ?
C007 C00B 1.369(2) . ?
C007 C00C 1.5129(18) . ?
C008 C00B 1.4455(19) . ?
C008 C00D 1.3725(19) . ?
C009 H009 0.9300 . ?
C009 C00I 1.363(2) . ?
C00A C00C 1.5636(19) . ?
C00A C00D 1.5088(19) . ?
C00D C00E 1.419(2) . ?
C00E H00E 0.9300 . ?
C00E C00K 1.360(2) . ?
C00F H00A 0.9700 . ?
C00F H00B 0.9700 . ?
C00F C00J 1.500(2) . ?
C00G H00C 0.9700 . ?
C00G H00D 0.9700 . ?
C00G C00H 1.502(2) . ?
C00H H00F 0.9700 . ?
C00H H00G 0.9700 . ?
C00I H00I 0.9300 . ?
C00J H00H 0.9700 . ?
C00J H00J 0.9700 . ?
C00K H00K 0.9300 . ?

loop_
_geom_torsion_atom_site_label_1
_geom_torsion_atom_site_label_2
_geom_torsion_atom_site_label_3
_geom_torsion_atom_site_label_4
_geom_torsion
_geom_torsion_site_symmetry_1
_geom_torsion_site_symmetry_2
_geom_torsion_site_symmetry_3
_geom_torsion_site_symmetry_4
_geom_torsion_publ_flag
S002 C008 C00B S001 -3.04(19) . . . . ?
S002 C008 C00B C007 177.17(10) . . . . ?
S002 C008 C00D C00A 171.55(10) . . . . ?
S002 C008 C00D C00E 0.48(15) . . . . ?
O003 C00G C00H O005 58.90(15) . . . . ?
O005 C00A C00C O003 -49.28(14) . . . . ?
O005 C00A C00C O004 -166.95(10) . . . . ?
O005 C00A C00C C007 77.19(13) . . . . ?
O005 C00A C00D C008 -92.29(14) . . . . ?
O005 C00A C00D C00E 77.60(16) . . . . ?
O006 C00A C00C O003 68.00(13) . . . . ?
O006 C00A C00C O004 -49.67(14) . . . . ?
O006 C00A C00C C007 -165.53(10) . . . . ?
O006 C00A C00D C008 153.36(12) . . . . ?
O006 C00A C00D C00E -36.75(18) . . . . ?
O006 C00F C00J O004 59.14(15) . . . . ?
C007 C009 C00I S001 0.09(16) . . . . ?
C008 S002 C00K C00E 0.71(12) . . . . ?
C008 C00D C00E C00K 0.05(18) . . . . ?
C009 C007 C00B S001 0.20(15) . . . . ?
C009 C007 C00B C008 -179.97(12) . . . . ?
C009 C007 C00C O003 -31.80(18) . . . . ?
C009 C007 C00C O004 83.00(15) . . . . ?
C009 C007 C00C C00A -157.33(12) . . . . ?
C00A O005 C00H C00G -57.64(15) . . . . ?
C00A O006 C00F C00J -59.22(15) . . . . ?
C00A C00D C00E C00K -170.55(13) . . . . ?
C00B S001 C00I C009 0.02(11) . . . . ?
C00B C007 C009 C00I -0.19(17) . . . . ?
C00B C007 C00C O003 156.41(12) . . . . ?
C00B C007 C00C O004 -88.79(14) . . . . ?
C00B C007 C00C C00A 30.88(16) . . . . ?
C00B C008 C00D C00A -4.4(2) . . . . ?
C00B C008 C00D C00E -175.43(12) . . . . ?
C00C O003 C00G C00H -59.47(15) . . . . ?
C00C O004 C00J C00F -59.09(15) . . . . ?
C00C C007 C009 C00I -172.52(12) . . . . ?
C00C C007 C00B S001 172.98(10) . . . . ?
C00C C007 C00B C008 -7.20(19) . . . . ?
C00C C00A C00D C008 28.18(17) . . . . ?
C00C C00A C00D C00E -161.92(13) . . . . ?
C00D C008 C00B S001 172.13(11) . . . . ?
C00D C008 C00B C007 -7.7(2) . . . . ?
C00D C00A C00C O003 -165.90(11) . . . . ?
C00D C00A C00C O004 76.43(13) . . . . ?
C00D C00A C00C C007 -39.43(15) . . . . ?
C00D C00E C00K S002 -0.56(16) . . . . ?
C00F O006 C00A O005 174.01(11) . . . . ?
C00F O006 C00A C00C 53.61(14) . . . . ?
C00F O006 C00A C00D -72.50(15) . . . . ?
C00G O003 C00C O004 173.79(11) . . . . ?
C00G O003 C00C C007 -72.72(14) . . . . ?
C00G O003 C00C C00A 53.57(14) . . . . ?
C00H O005 C00A O006 -67.52(14) . . . . ?
C00H O005 C00A C00C 52.53(14) . . . . ?
C00H O005 C00A C00D 173.78(11) . . . . ?
C00I S001 C00B C007 -0.13(11) . . . . ?
C00I S001 C00B C008 -179.94(13) . . . . ?
C00J O004 C00C O003 -66.61(14) . . . . ?
C00J O004 C00C C007 174.37(11) . . . . ?
C00J O004 C00C C00A 53.69(14) . . . . ?
C00K S002 C008 C00B 174.89(13) . . . . ?
C00K S002 C008 C00D -0.67(11) . . . . ?
